data_2221003
loop_
_publ_author_name
'Chakkaravarthi, G.'
'Marx, A.'
'Dhayalan, V.'
'Mohanakrishnan, A. K.'
'Manivannan, V.'

_publ_section_title 6-Methoxy-9-phenylsulfonyl-2-(2-thienyl)-9<i>H</i>-thieno[2,3-<i>b</i>]carbazole
_journal_coeditor_code BT2862
_journal_issue 3
_journal_name_full 'Acta Crystallographica Section E'
_journal_page_first o464
_journal_page_last o465
_journal_paper_doi 10.1107/S1600536809003493
_journal_volume 65
_journal_year 2009
_chemical_formula_iupac 'C25 H17 N O3 S3'
_chemical_formula_moiety 'C25 H17 N O3 S3'
_chemical_formula_sum 'C25 H17 N O3 S3'
_chemical_formula_weight 475.58
_chemical_name_systematic 6-Methoxy-9-phenylsulfonyl-2-(2-thienyl)-9<i>H</i>-thieno[2,3-<i>b</i>]carbazole
_space_group_IT_number 61
_symmetry_cell_setting orthorhombic
_symmetry_space_group_name_Hall '-P 2ac 2ab'
_symmetry_space_group_name_H-M 'P b c a'
_atom_sites_solution_hydrogens geom
_atom_sites_solution_primary direct
_atom_sites_solution_secondary difmap
_audit_creation_method SHELXL97
_cell_angle_alpha 90.00
_cell_angle_beta 90.00
_cell_angle_gamma 90.00
_cell_formula_units_Z 8
_cell_length_a 15.3900(12)
_cell_length_b 10.1269(7)
_cell_length_c 28.233(2)
_cell_measurement_reflns_used 6275
_cell_measurement_temperature 295(2)
_cell_measurement_theta_max 25.35
_cell_measurement_theta_min 2.53
_cell_volume 4400.2(6)
_computing_cell_refinement 'SAINT (Bruker, 2004)'
_computing_data_collection 'APEX2 (Bruker, 2004)'
_computing_data_reduction 'SAINT (Bruker, 2004)'
_computing_molecular_graphics 'PLATON (Spek, 2003)'
_computing_publication_material 'SHELXL97 (Sheldrick, 2008)'
_computing_structure_refinement 'SHELXL97 (Sheldrick, 2008)'
_computing_structure_solution 'SHELXS97 (Sheldrick, 2008)'
_diffrn_ambient_temperature 295(2)
_diffrn_measured_fraction_theta_full 0.997
_diffrn_measured_fraction_theta_max 0.997
_diffrn_measurement_device_type 'Bruker Kappa APEX2'
_diffrn_measurement_method '\w and \f'
_diffrn_radiation_monochromator graphite
_diffrn_radiation_source 'fine-focus sealed tube'
_diffrn_radiation_type MoK\a
_diffrn_radiation_wavelength 0.71073
_diffrn_reflns_av_R_equivalents 0.0397
_diffrn_reflns_av_sigmaI/netI 0.0351
_diffrn_reflns_limit_h_max 20
_diffrn_reflns_limit_h_min -17
_diffrn_reflns_limit_k_max 13
_diffrn_reflns_limit_k_min -7
_diffrn_reflns_limit_l_max 36
_diffrn_reflns_limit_l_min -37
_diffrn_reflns_number 25628
_diffrn_reflns_theta_full 27.83
_diffrn_reflns_theta_max 27.83
_diffrn_reflns_theta_min 1.44
_diffrn_standards_decay_% 0
_diffrn_standards_interval_time 0
_diffrn_standards_number 0
_exptl_absorpt_coefficient_mu 0.366
_exptl_absorpt_correction_T_max 0.9305
_exptl_absorpt_correction_T_min 0.9141
_exptl_absorpt_correction_type multi-scan
_exptl_absorpt_process_details '(SADABS; Sheldrick, 1996)'
_exptl_crystal_colour colourless
_exptl_crystal_density_diffrn 1.436
_exptl_crystal_density_method 'not measured'
_exptl_crystal_description block
_exptl_crystal_F_000 1968
_exptl_crystal_size_max 0.25
_exptl_crystal_size_mid 0.20
_exptl_crystal_size_min 0.20
_refine_diff_density_max 0.550
_refine_diff_density_min -0.548
_refine_ls_extinction_method none
_refine_ls_goodness_of_fit_ref 1.037
_refine_ls_hydrogen_treatment constr
_refine_ls_matrix_type full
_refine_ls_number_parameters 290
_refine_ls_number_reflns 5212
_refine_ls_number_restraints 2
_refine_ls_restrained_S_all 1.040
_refine_ls_R_factor_all 0.0826
_refine_ls_R_factor_gt 0.0527
_refine_ls_shift/su_max 0.000
_refine_ls_shift/su_mean 0.000
_refine_ls_structure_factor_coef Fsqd
_refine_ls_weighting_details 'calc w = 1/[\s^2^(Fo^2^)+(0.0908P)^2^+2.7061P] where P=(Fo^2^+2Fc^2^)/3'
_refine_ls_weighting_scheme calc
_refine_ls_wR_factor_gt 0.1480
_refine_ls_wR_factor_ref 0.1753
_reflns_number_gt 3570
_reflns_number_total 5212
_reflns_threshold_expression I>2\s(I)
_cod_data_source_file bt2862.cif
_cod_data_source_block I
_cod_depositor_comments
;
The following automatic conversions were performed:
'_geom_hbond_publ_flag' value 'Y' changed to 'y' according to
'/home/saulius/struct/CIF-dictionaries/cif_core.dic' dictionary named
'cif_core.dic' version 2.4.1 from 2010-06-29 (4 times).

Automatic conversion script
Id: cif_fix_enum 1527 2010-12-29 10:47:43Z saulius 

The following automatic conversions were performed:

'_geom_hbond_publ_flag' value 'Y' changed to 'y' according to
/home/saulius/struct/CIF-dictionaries/cif_core.dic dictionary named
'cif_core.dic' version 2.4.1 from 2010-06-29 (4 times).

Automatic conversion script
Id: cif_fix_values 1715 2011-07-08 13:25:40Z adriana 
;
_cod_database_code 2221003
_cod_database_fobs_code 2221003

loop_
_symmetry_equiv_pos_as_xyz
'x, y, z'
'-x+1/2, -y, z+1/2'
'x+1/2, -y+1/2, -z'
'-x, y+1/2, -z+1/2'
'-x, -y, -z'
'x-1/2, y, -z-1/2'
'-x-1/2, y-1/2, z'
'x, -y-1/2, z-1/2'

loop_
_atom_site_type_symbol
_atom_site_label
_atom_site_fract_x
_atom_site_fract_y
_atom_site_fract_z
_atom_site_U_iso_or_equiv
_atom_site_adp_type
_atom_site_calc_flag
_atom_site_refinement_flags
_atom_site_occupancy
_atom_site_disorder_assembly
_atom_site_disorder_group
C C1 0.93528(19) -0.0624(3) 0.20557(10) 0.0443(6) Uani d . 1 . .
C C2 0.8927(2) 0.0321(4) 0.23253(11) 0.0603(9) Uani d . 1 . .
H H2 0.9211 0.1084 0.2423 0.072 Uiso calc R 1 . .
C C3 0.8070(3) 0.0097(5) 0.24438(14) 0.0821(13) Uani d . 1 . .
H H3 0.7772 0.0714 0.2625 0.099 Uiso calc R 1 . .
C C4 0.7651(3) -0.1032(6) 0.22961(16) 0.0911(14) Uani d . 1 . .
H H4 0.7071 -0.1165 0.2376 0.109 Uiso calc R 1 . .
C C5 0.8074(3) -0.1944(5) 0.20365(15) 0.0873(14) Uani d . 1 . .
H H5 0.7784 -0.2704 0.1940 0.105 Uiso calc R 1 . .
C C6 0.8939(2) -0.1764(4) 0.19114(12) 0.0632(9) Uani d . 1 . .
H H6 0.9232 -0.2397 0.1734 0.076 Uiso calc R 1 . .
C C7 0.98916(17) -0.0076(3) 0.09633(9) 0.0385(6) Uani d . 1 . .
C C8 1.00292(18) -0.1328(3) 0.07857(10) 0.0447(7) Uani d . 1 . .
H H8 1.0426 -0.1908 0.0921 0.054 Uiso calc R 1 . .
C C9 0.95349(18) -0.1667(3) 0.03908(9) 0.0404(6) Uani d . 1 . .
C C10 0.87808(19) -0.2665(3) -0.03036(10) 0.0432(6) Uani d . 1 . .
C C11 0.85167(18) -0.1409(3) -0.02240(10) 0.0434(6) Uani d . 1 . .
H H11 0.8101 -0.0985 -0.0408 0.052 Uiso calc R 1 . .
C C12 0.89407(17) -0.0797(3) 0.01716(9) 0.0403(6) Uani d . 1 . .
C C13 0.88459(18) 0.0474(3) 0.03532(9) 0.0415(6) Uani d . 1 . .
H H13 0.8474 0.1075 0.0208 0.050 Uiso calc R 1 . .
C C14 0.93126(16) 0.0831(3) 0.07524(9) 0.0379(6) Uani d . 1 . .
C C15 0.93339(17) 0.2031(3) 0.10301(9) 0.0395(6) Uani d . 1 . .
C C16 0.88881(19) 0.3216(3) 0.09834(10) 0.0459(7) Uani d . 1 . .
H H16 0.8497 0.3349 0.0737 0.055 Uiso calc R 1 . .
C C17 0.9044(2) 0.4192(3) 0.13154(11) 0.0491(7) Uani d . 1 . .
C C18 0.9644(2) 0.4001(3) 0.16782(11) 0.0528(8) Uani d . 1 . .
H H18 0.9740 0.4676 0.1896 0.063 Uiso calc R 1 . .
C C19 1.0099(2) 0.2840(3) 0.17224(10) 0.0501(7) Uani d . 1 . .
H H19 1.0509 0.2723 0.1961 0.060 Uiso calc R 1 . .
C C20 0.99236(17) 0.1851(3) 0.13975(9) 0.0417(6) Uani d . 1 . .
C C21 0.85065(19) -0.3600(3) -0.06662(10) 0.0450(6) Uani d U 1 . .
C C22 0.89216(19) -0.4794(3) -0.08041(10) 0.0460(6) Uani d U 1 . .
H H22 0.9418 -0.5142 -0.0664 0.055 Uiso calc R 1 . .
C C23 0.8466(2) -0.5371(3) -0.11860(12) 0.0569(8) Uani d U 1 . .
H H23 0.8657 -0.6131 -0.1339 0.068 Uiso calc R 1 . .
C C24 0.7753(2) -0.4750(4) -0.13083(13) 0.0664(9) Uani d . 1 . .
H H24 0.7385 -0.5036 -0.1548 0.080 Uiso calc R 1 . .
C C25 0.7922(3) 0.5579(4) 0.10138(15) 0.0769(11) Uani d . 1 . .
H H25A 0.8090 0.5441 0.0690 0.115 Uiso calc R 1 . .
H H25B 0.7699 0.6459 0.1050 0.115 Uiso calc R 1 . .
H H25C 0.7481 0.4953 0.1099 0.115 Uiso calc R 1 . .
N N1 1.02958(15) 0.0539(2) 0.13643(8) 0.0421(5) Uani d . 1 . .
O O1 1.08087(14) -0.1554(2) 0.17329(8) 0.0562(6) Uani d . 1 . .
O O2 1.08494(15) 0.0508(2) 0.21908(8) 0.0604(6) Uani d . 1 . .
O O3 0.86577(17) 0.5408(2) 0.13127(9) 0.0695(7) Uani d . 1 . .
S S1 1.04166(5) -0.03348(8) 0.18631(2) 0.0445(2) Uani d . 1 . .
S S2 0.95684(5) -0.31754(8) 0.01006(3) 0.0507(2) Uani d . 1 . .
S S3 0.75741(7) -0.33734(10) -0.09832(4) 0.0750(3) Uani d U 1 . .

loop_
_atom_site_aniso_label
_atom_site_aniso_U_11
_atom_site_aniso_U_22
_atom_site_aniso_U_33
_atom_site_aniso_U_12
_atom_site_aniso_U_13
_atom_site_aniso_U_23
C1 0.0485(16) 0.0515(16) 0.0329(13) 0.0051(13) -0.0020(11) 0.0074(12)
C2 0.073(2) 0.063(2) 0.0449(17) 0.0128(17) 0.0092(16) 0.0052(15)
C3 0.085(3) 0.096(3) 0.065(2) 0.036(3) 0.031(2) 0.021(2)
C4 0.060(2) 0.137(4) 0.076(3) -0.010(3) 0.019(2) 0.016(3)
C5 0.074(3) 0.118(4) 0.070(3) -0.037(3) 0.020(2) -0.010(2)
C6 0.067(2) 0.073(2) 0.0502(18) -0.0099(18) 0.0100(16) -0.0031(16)
C7 0.0345(12) 0.0513(16) 0.0297(12) -0.0015(11) 0.0001(10) 0.0009(11)
C8 0.0442(16) 0.0526(17) 0.0372(14) 0.0062(13) -0.0056(12) -0.0003(12)
C9 0.0427(14) 0.0433(15) 0.0353(13) 0.0000(11) 0.0009(11) 0.0000(11)
C10 0.0455(15) 0.0455(15) 0.0386(14) -0.0005(12) -0.0039(11) 0.0001(12)
C11 0.0440(15) 0.0464(15) 0.0397(14) 0.0008(12) -0.0085(12) 0.0007(12)
C12 0.0392(14) 0.0467(15) 0.0349(13) -0.0013(11) -0.0007(11) 0.0003(11)
C13 0.0398(14) 0.0472(15) 0.0376(13) 0.0036(12) -0.0050(11) -0.0018(12)
C14 0.0347(13) 0.0459(15) 0.0331(13) -0.0014(11) 0.0012(10) -0.0010(11)
C15 0.0373(13) 0.0477(15) 0.0335(13) -0.0042(11) 0.0007(10) -0.0019(11)
C16 0.0427(15) 0.0526(17) 0.0425(15) -0.0014(13) -0.0065(12) -0.0058(13)
C17 0.0470(15) 0.0495(17) 0.0508(17) 0.0020(13) -0.0015(13) -0.0084(13)
C18 0.0599(19) 0.0549(18) 0.0437(16) -0.0056(15) -0.0068(14) -0.0108(14)
C19 0.0535(17) 0.0579(18) 0.0388(15) -0.0058(14) -0.0109(13) -0.0043(13)
C20 0.0381(14) 0.0500(16) 0.0370(14) -0.0040(12) -0.0011(11) -0.0007(12)
C21 0.0501(14) 0.0442(15) 0.0407(14) -0.0049(12) -0.0022(10) 0.0010(12)
C22 0.0426(15) 0.0519(17) 0.0434(15) 0.0052(12) -0.0069(11) -0.0041(12)
C23 0.065(2) 0.0474(17) 0.0579(18) -0.0049(15) -0.0049(14) -0.0143(14)
C24 0.067(2) 0.065(2) 0.067(2) -0.0017(18) -0.0189(17) -0.0188(18)
C25 0.080(3) 0.068(2) 0.082(3) 0.024(2) -0.022(2) -0.013(2)
N1 0.0422(12) 0.0502(14) 0.0337(11) -0.0010(10) -0.0041(9) 0.0006(10)
O1 0.0533(13) 0.0639(13) 0.0514(12) 0.0212(11) -0.0061(10) -0.0004(10)
O2 0.0627(14) 0.0726(15) 0.0460(12) -0.0020(11) -0.0226(10) -0.0019(11)
O3 0.0739(16) 0.0571(14) 0.0775(17) 0.0132(12) -0.0235(13) -0.0201(12)
S1 0.0414(4) 0.0569(5) 0.0353(4) 0.0058(3) -0.0090(3) 0.0010(3)
S2 0.0622(5) 0.0464(4) 0.0435(4) 0.0082(3) -0.0120(3) -0.0020(3)
S3 0.0713(6) 0.0670(6) 0.0867(7) 0.0164(5) -0.0298(5) -0.0227(5)

loop_
_atom_type_symbol
_atom_type_description
_atom_type_scat_dispersion_real
_atom_type_scat_dispersion_imag
_atom_type_scat_source
C C 0.0033 0.0016 'International Tables Vol C Tables 4.2.6.8 and 6.1.1.4'
H H 0.0000 0.0000 'International Tables Vol C Tables 4.2.6.8 and 6.1.1.4'
N N 0.0061 0.0033 'International Tables Vol C Tables 4.2.6.8 and 6.1.1.4'
O O 0.0106 0.0060 'International Tables Vol C Tables 4.2.6.8 and 6.1.1.4'
S S 0.1246 0.1234 'International Tables Vol C Tables 4.2.6.8 and 6.1.1.4'

loop_
_geom_angle_atom_site_label_1
_geom_angle_atom_site_label_2
_geom_angle_atom_site_label_3
_geom_angle_site_symmetry_1
_geom_angle_site_symmetry_3
_geom_angle
_geom_angle_publ_flag
C6 C1 C2 . . 121.4(3) ?
C6 C1 S1 . . 118.7(2) ?
C2 C1 S1 . . 119.8(3) ?
C3 C2 C1 . . 118.1(4) ?
C3 C2 H2 . . 121.0 ?
C1 C2 H2 . . 121.0 ?
C4 C3 C2 . . 120.8(4) ?
C4 C3 H3 . . 119.6 ?
C2 C3 H3 . . 119.6 ?
C5 C4 C3 . . 120.5(4) ?
C5 C4 H4 . . 119.7 ?
C3 C4 H4 . . 119.7 ?
C4 C5 C6 . . 120.8(4) ?
C4 C5 H5 . . 119.6 ?
C6 C5 H5 . . 119.6 ?
C1 C6 C5 . . 118.5(4) ?
C1 C6 H6 . . 120.7 ?
C5 C6 H6 . . 120.7 ?
C8 C7 C14 . . 122.8(2) ?
C8 C7 N1 . . 128.3(2) ?
C14 C7 N1 . . 108.9(2) ?
C7 C8 C9 . . 115.7(3) ?
C7 C8 H8 . . 122.2 ?
C9 C8 H8 . . 122.2 ?
C8 C9 C12 . . 123.4(3) ?
C8 C9 S2 . . 125.4(2) ?
C12 C9 S2 . . 111.2(2) ?
C11 C10 C21 . . 129.8(3) ?
C11 C10 S2 . . 112.2(2) ?
C21 C10 S2 . . 118.0(2) ?
C10 C11 C12 . . 113.5(3) ?
C10 C11 H11 . . 123.3 ?
C12 C11 H11 . . 123.3 ?
C13 C12 C9 . . 118.9(2) ?
C13 C12 C11 . . 129.6(3) ?
C9 C12 C11 . . 111.5(2) ?
C14 C13 C12 . . 119.1(3) ?
C14 C13 H13 . . 120.5 ?
C12 C13 H13 . . 120.5 ?
C13 C14 C7 . . 120.1(3) ?
C13 C14 C15 . . 132.2(3) ?
C7 C14 C15 . . 107.7(2) ?
C16 C15 C20 . . 120.4(3) ?
C16 C15 C14 . . 131.6(2) ?
C20 C15 C14 . . 108.0(2) ?
C17 C16 C15 . . 117.9(3) ?
C17 C16 H16 . . 121.1 ?
C15 C16 H16 . . 121.1 ?
O3 C17 C16 . . 124.4(3) ?
O3 C17 C18 . . 114.6(3) ?
C16 C17 C18 . . 121.0(3) ?
C19 C18 C17 . . 121.5(3) ?
C19 C18 H18 . . 119.2 ?
C17 C18 H18 . . 119.2 ?
C18 C19 C20 . . 117.4(3) ?
C18 C19 H19 . . 121.3 ?
C20 C19 H19 . . 121.3 ?
C19 C20 C15 . . 121.8(3) ?
C19 C20 N1 . . 128.9(3) ?
C15 C20 N1 . . 109.3(2) ?
C22 C21 C10 . . 127.9(3) ?
C22 C21 S3 . . 110.4(2) ?
C10 C21 S3 . . 121.7(2) ?
C23 C22 C21 . . 109.7(3) ?
C23 C22 H22 . . 125.1 ?
C21 C22 H22 . . 125.1 ?
C24 C23 C22 . . 114.7(3) ?
C24 C23 H23 . . 122.7 ?
C22 C23 H23 . . 122.7 ?
C23 C24 S3 . . 112.9(3) ?
C23 C24 H24 . . 123.6 ?
S3 C24 H24 . . 123.6 ?
O3 C25 H25A . . 109.5 ?
O3 C25 H25B . . 109.5 ?
H25A C25 H25B . . 109.5 ?
O3 C25 H25C . . 109.5 ?
H25A C25 H25C . . 109.5 ?
H25B C25 H25C . . 109.5 ?
C7 N1 C20 . . 106.1(2) ?
C7 N1 S1 . . 118.85(19) ?
C20 N1 S1 . . 118.30(18) ?
C17 O3 C25 . . 117.3(3) ?
O1 S1 O2 . . 119.31(14) ?
O1 S1 N1 . . 106.77(13) ?
O2 S1 N1 . . 106.37(13) ?
O1 S1 C1 . . 109.39(15) ?
O2 S1 C1 . . 109.64(15) ?
N1 S1 C1 . . 104.24(12) ?
C9 S2 C10 . . 91.58(13) ?
C24 S3 C21 . . 92.11(16) ?

loop_
_geom_bond_atom_site_label_1
_geom_bond_atom_site_label_2
_geom_bond_site_symmetry_2
_geom_bond_distance
_geom_bond_publ_flag
C1 C6 . 1.380(5) ?
C1 C2 . 1.388(4) ?
C1 S1 . 1.750(3) ?
C2 C3 . 1.379(6) ?
C2 H2 . 0.9300 ?
C3 C4 . 1.376(7) ?
C3 H3 . 0.9300 ?
C4 C5 . 1.347(7) ?
C4 H4 . 0.9300 ?
C5 C6 . 1.388(5) ?
C5 H5 . 0.9300 ?
C6 H6 . 0.9300 ?
C7 C8 . 1.379(4) ?
C7 C14 . 1.411(4) ?
C7 N1 . 1.434(3) ?
C8 C9 . 1.393(4) ?
C8 H8 . 0.9300 ?
C9 C12 . 1.412(4) ?
C9 S2 . 1.734(3) ?
C10 C11 . 1.354(4) ?
C10 C21 . 1.457(4) ?
C10 S2 . 1.743(3) ?
C11 C12 . 1.434(4) ?
C11 H11 . 0.9300 ?
C12 C13 . 1.394(4) ?
C13 C14 . 1.384(4) ?
C13 H13 . 0.9300 ?
C14 C15 . 1.446(4) ?
C15 C16 . 1.389(4) ?
C15 C20 . 1.390(4) ?
C16 C17 . 1.383(4) ?
C16 H16 . 0.9300 ?
C17 O3 . 1.368(4) ?
C17 C18 . 1.393(4) ?
C18 C19 . 1.374(5) ?
C18 H18 . 0.9300 ?
C19 C20 . 1.385(4) ?
C19 H19 . 0.9300 ?
C20 N1 . 1.449(4) ?
C21 C22 . 1.422(4) ?
C21 S3 . 1.707(3) ?
C22 C23 . 1.413(4) ?
C22 H22 . 0.9300 ?
C23 C24 . 1.311(5) ?
C23 H23 . 0.9300 ?
C24 S3 . 1.692(4) ?
C24 H24 . 0.9300 ?
C25 O3 . 1.422(4) ?
C25 H25A . 0.9600 ?
C25 H25B . 0.9600 ?
C25 H25C . 0.9600 ?
N1 S1 . 1.674(2) ?
O1 S1 . 1.422(2) ?
O2 S1 . 1.424(2) ?

loop_
_geom_hbond_atom_site_label_D
_geom_hbond_atom_site_label_H
_geom_hbond_atom_site_label_A
_geom_hbond_site_symmetry_A
_geom_hbond_distance_DH
_geom_hbond_distance_HA
_geom_hbond_distance_DA
_geom_hbond_angle_DHA
_geom_hbond_publ_flag
C6 H6 O1 . 0.93 2.57 2.930(4) 103 y
C8 H8 O1 . 0.93 2.39 2.940(3) 117 y
C19 H19 O2 . 0.93 2.39 2.943(4) 118 y
C22 H22 S2 5_745 0.93 2.80 3.684(3) 158 y

loop_
_geom_torsion_atom_site_label_1
_geom_torsion_atom_site_label_2
_geom_torsion_atom_site_label_3
_geom_torsion_atom_site_label_4
_geom_torsion_site_symmetry_1
_geom_torsion_site_symmetry_2
_geom_torsion_site_symmetry_3
_geom_torsion_site_symmetry_4
_geom_torsion
_geom_torsion_publ_flag
C6 C1 C2 C3 . . . . -0.5(5) ?
S1 C1 C2 C3 . . . . 175.8(3) ?
C1 C2 C3 C4 . . . . -0.3(6) ?
C2 C3 C4 C5 . . . . 0.7(7) ?
C3 C4 C5 C6 . . . . -0.2(7) ?
C2 C1 C6 C5 . . . . 0.8(5) ?
S1 C1 C6 C5 . . . . -175.4(3) ?
C4 C5 C6 C1 . . . . -0.5(6) ?
C14 C7 C8 C9 . . . . -2.2(4) ?
N1 C7 C8 C9 . . . . 179.5(3) ?
C7 C8 C9 C12 . . . . 1.4(4) ?
C7 C8 C9 S2 . . . . -179.3(2) ?
C21 C10 C11 C12 . . . . 179.9(3) ?
S2 C10 C11 C12 . . . . -0.2(3) ?
C8 C9 C12 C13 . . . . 0.8(4) ?
S2 C9 C12 C13 . . . . -178.6(2) ?
C8 C9 C12 C11 . . . . -179.5(3) ?
S2 C9 C12 C11 . . . . 1.2(3) ?
C10 C11 C12 C13 . . . . 179.0(3) ?
C10 C11 C12 C9 . . . . -0.7(4) ?
C9 C12 C13 C14 . . . . -2.3(4) ?
C11 C12 C13 C14 . . . . 178.0(3) ?
C12 C13 C14 C7 . . . . 1.6(4) ?
C12 C13 C14 C15 . . . . -177.5(3) ?
C8 C7 C14 C13 . . . . 0.7(4) ?
N1 C7 C14 C13 . . . . 179.3(2) ?
C8 C7 C14 C15 . . . . -179.9(2) ?
N1 C7 C14 C15 . . . . -1.3(3) ?
C13 C14 C15 C16 . . . . 0.0(5) ?
C7 C14 C15 C16 . . . . -179.2(3) ?
C13 C14 C15 C20 . . . . 179.9(3) ?
C7 C14 C15 C20 . . . . 0.7(3) ?
C20 C15 C16 C17 . . . . -0.7(4) ?
C14 C15 C16 C17 . . . . 179.1(3) ?
C15 C16 C17 O3 . . . . 179.6(3) ?
C15 C16 C17 C18 . . . . 1.5(5) ?
O3 C17 C18 C19 . . . . -178.7(3) ?
C16 C17 C18 C19 . . . . -0.4(5) ?
C17 C18 C19 C20 . . . . -1.4(5) ?
C18 C19 C20 C15 . . . . 2.2(4) ?
C18 C19 C20 N1 . . . . -179.3(3) ?
C16 C15 C20 C19 . . . . -1.1(4) ?
C14 C15 C20 C19 . . . . 179.0(3) ?
C16 C15 C20 N1 . . . . -179.9(2) ?
C14 C15 C20 N1 . . . . 0.2(3) ?
C11 C10 C21 C22 . . . . 165.1(3) ?
S2 C10 C21 C22 . . . . -14.8(4) ?
C11 C10 C21 S3 . . . . -16.4(5) ?
S2 C10 C21 S3 . . . . 163.72(17) ?
C10 C21 C22 C23 . . . . -177.0(3) ?
S3 C21 C22 C23 . . . . 4.4(3) ?
C21 C22 C23 C24 . . . . -3.9(4) ?
C22 C23 C24 S3 . . . . 1.7(4) ?
C8 C7 N1 C20 . . . . 179.9(3) ?
C14 C7 N1 C20 . . . . 1.4(3) ?
C8 C7 N1 S1 . . . . -43.8(4) ?
C14 C7 N1 S1 . . . . 137.7(2) ?
C19 C20 N1 C7 . . . . -179.6(3) ?
C15 C20 N1 C7 . . . . -1.0(3) ?
C19 C20 N1 S1 . . . . 43.8(4) ?
C15 C20 N1 S1 . . . . -137.5(2) ?
C16 C17 O3 C25 . . . . 13.9(5) ?
C18 C17 O3 C25 . . . . -167.9(3) ?
C7 N1 S1 O1 . . . . 50.2(2) ?
C20 N1 S1 O1 . . . . -178.7(2) ?
C7 N1 S1 O2 . . . . 178.7(2) ?
C20 N1 S1 O2 . . . . -50.3(2) ?
C7 N1 S1 C1 . . . . -65.5(2) ?
C20 N1 S1 C1 . . . . 65.6(2) ?
C6 C1 S1 O1 . . . . -22.2(3) ?
C2 C1 S1 O1 . . . . 161.4(2) ?
C6 C1 S1 O2 . . . . -154.8(3) ?
C2 C1 S1 O2 . . . . 28.9(3) ?
C6 C1 S1 N1 . . . . 91.6(3) ?
C2 C1 S1 N1 . . . . -84.7(3) ?
C8 C9 S2 C10 . . . . 179.6(3) ?
C12 C9 S2 C10 . . . . -1.1(2) ?
C11 C10 S2 C9 . . . . 0.7(2) ?
C21 C10 S2 C9 . . . . -179.4(2) ?
C23 C24 S3 C21 . . . . 0.9(3) ?
C22 C21 S3 C24 . . . . -3.1(3) ?
C10 C21 S3 C24 . . . . 178.2(3) ?

loop_
_cod_related_entry_id
_cod_related_entry_database
_cod_related_entry_code
1 ChemSpider 24741677
